data_2240637
loop_
_publ_author_name
'Kulesza, Alyssa A.'
'Staples, Richard J.'
'Biros, Shannon M.'

_publ_section_title
;
 Crystal structure of bis(3,3-dimethyl-2-oxobutyl)diphenylphosphonium
 bromide chloroform monosolvate
;
_journal_coeditor_code PK2549
_journal_issue 5
_journal_name_full 'Acta Crystallographica Section E'
_journal_page_first o339
_journal_page_last o340
_journal_paper_doi 10.1107/S205698901500763X
_journal_volume 71
_journal_year 2015
_chemical_formula_iupac 'C24 H32 O2 P +, Br -, C H Cl3'
_chemical_formula_moiety 'C24 H32 O2 P +, Br -, C H Cl3'
_chemical_formula_sum 'C25 H33 Br Cl3 O2 P'
_chemical_formula_weight 582.74
_chemical_name_systematic
;
Bis(3,3-dimethyl-2-oxobutyl)diphenylphosphonium bromide
chloroform monosolvate
;
_space_group_crystal_system monoclinic
_space_group_IT_number 15
_space_group_name_Hall '-C 2yc'
_space_group_name_H-M_alt 'C 1 2/c 1'
_symmetry_space_group_name_Hall '-C 2yc'
_symmetry_space_group_name_H-M 'C 1 2/c 1'
_atom_sites_solution_hydrogens geom
_atom_sites_solution_primary direct
_audit_creation_method
;
Olex2 1.2
(compiled 2015.01.26 svn.r3151 for OlexSys, GUI svn.r4998)
;
_cell_angle_alpha 90
_cell_angle_beta 108.7020(10)
_cell_angle_gamma 90
_cell_formula_units_Z 8
_cell_length_a 23.6380(18)
_cell_length_b 13.6273(10)
_cell_length_c 18.1817(13)
_cell_measurement_reflns_used 9180
_cell_measurement_temperature 173(2)
_cell_measurement_theta_max 25.319
_cell_measurement_theta_min 2.269
_cell_volume 5547.5(7)
_computing_cell_refinement
;
SAINT (Bruker, 2013)
;
_computing_data_collection
;
APEX2 (Bruker, 2013)
;
_computing_data_reduction
;
SAINT (Bruker, 2013)
;
_computing_molecular_graphics
;
CrystalMaker (Palmer, 2007)
;
_computing_publication_material
;
OLEX2 (Dolomanov <i>et al.</i>,  2009; Bourhis <i>et al.</i>,
2015)
;
_computing_structure_refinement
;
SHELXL2014 (Sheldrick, 2015)
;
_computing_structure_solution
;
SHELXS97 (Sheldrick, 2008)
;
_diffrn_ambient_temperature 173.0
_diffrn_detector_area_resol_mean 8
_diffrn_measured_fraction_theta_full 1.000
_diffrn_measured_fraction_theta_max 1.000
_diffrn_measurement_device_type 'Bruker SMART APEX CCD area-detector'
_diffrn_measurement_method '\w and \f scans'
_diffrn_radiation_monochromator graphite
_diffrn_radiation_type MoK\a
_diffrn_radiation_wavelength 0.71073
_diffrn_reflns_av_R_equivalents 0.0399
_diffrn_reflns_limit_h_max 28
_diffrn_reflns_limit_h_min -28
_diffrn_reflns_limit_k_max 16
_diffrn_reflns_limit_k_min -15
_diffrn_reflns_limit_l_max 21
_diffrn_reflns_limit_l_min -19
_diffrn_reflns_number 25767
_diffrn_reflns_theta_full 25.242
_diffrn_reflns_theta_max 25.349
_diffrn_reflns_theta_min 1.749
_exptl_absorpt_coefficient_mu 1.848
_exptl_absorpt_correction_T_max 0.7452
_exptl_absorpt_correction_T_min 0.6674
_exptl_absorpt_correction_type multi-scan
_exptl_absorpt_process_details
;
(SADABS; Bruker, 2013)
;
_exptl_crystal_colour colourless
_exptl_crystal_density_diffrn 1.395
_exptl_crystal_description plate
_exptl_crystal_F_000 2400
_exptl_crystal_size_max 0.344
_exptl_crystal_size_mid 0.149
_exptl_crystal_size_min 0.092
_refine_diff_density_max 1.302
_refine_diff_density_min -1.095
_refine_ls_extinction_method none
_refine_ls_goodness_of_fit_ref 1.039
_refine_ls_hydrogen_treatment constr
_refine_ls_matrix_type full
_refine_ls_number_parameters 373
_refine_ls_number_reflns 5090
_refine_ls_number_restraints 66
_refine_ls_restrained_S_all 1.071
_refine_ls_R_factor_all 0.0849
_refine_ls_R_factor_gt 0.0643
_refine_ls_shift/su_max 0.001
_refine_ls_shift/su_mean 0.000
_refine_ls_structure_factor_coef Fsqd
_refine_ls_weighting_details 'w=1/[\s^2^(Fo^2^)+(0.1214P)^2^+22.4904P] where P=(Fo^2^+2Fc^2^)/3'
_refine_ls_weighting_scheme calc
_refine_ls_wR_factor_gt 0.1879
_refine_ls_wR_factor_ref 0.2062
_reflns_number_gt 3862
_reflns_number_total 5090
_reflns_threshold_expression I>2\s(I)
_cod_data_source_file pk2549sup1.cif
_cod_data_source_block I
_cod_database_code 2240637
_shelx_space_group_comment
;
The symmetry employed for this shelxl refinement is uniquely defined
by the following loop, which should always be used as a source of
symmetry information in preference to the above space-group names.
They are only intended as comments.
;
_shelx_estimated_absorpt_t_min 0.569
_shelx_estimated_absorpt_t_max 0.848
_shelxl_version_number 2.014

loop_
_space_group_symop_operation_xyz
'x, y, z'
'-x, y, -z+1/2'
'x+1/2, y+1/2, z'
'-x+1/2, y+1/2, -z+1/2'
'-x, -y, -z'
'x, -y, z-1/2'
'-x+1/2, -y+1/2, -z'
'x+1/2, -y+1/2, z-1/2'

loop_
_atom_site_type_symbol
_atom_site_label
_atom_site_fract_x
_atom_site_fract_y
_atom_site_fract_z
_atom_site_U_iso_or_equiv
_atom_site_adp_type
_atom_site_calc_flag
_atom_site_occupancy
_atom_site_disorder_assembly
_atom_site_disorder_group
P P1 0.69139(4) 0.39763(7) 0.58769(6) 0.0214(3) Uani d 1 . .
O O1 0.80869(13) 0.3191(2) 0.60430(17) 0.0309(7) Uani d 1 . .
O O2 0.58476(13) 0.3136(2) 0.46946(18) 0.0305(7) Uani d 1 . .
C C1 0.81047(17) 0.3556(3) 0.6659(2) 0.0243(9) Uani d 1 . .
C C2 0.75533(17) 0.4046(3) 0.6746(2) 0.0254(9) Uani d 1 . .
H H2A 0.7644 0.4745 0.6883 0.030 Uiso calc 1 . .
H H2B 0.7452 0.3731 0.7178 0.030 Uiso calc 1 . .
C C3 0.67433(17) 0.2690(3) 0.5678(2) 0.0233(8) Uani d 1 . .
H H3A 0.7025 0.2410 0.5432 0.028 Uiso calc 1 . .
H H3B 0.6805 0.2342 0.6176 0.028 Uiso calc 1 . .
C C4 0.61055(17) 0.2511(3) 0.5150(2) 0.0237(8) Uani d 1 . .
C C5 0.86786(19) 0.3561(3) 0.7359(2) 0.0306(10) Uani d 1 . .
C C6 0.9052(3) 0.2661(5) 0.7318(4) 0.0618(17) Uani d 1 . .
H H6A 0.8827 0.2065 0.7342 0.093 Uiso calc 1 . .
H H6B 0.9424 0.2670 0.7757 0.093 Uiso calc 1 . .
H H6C 0.9145 0.2671 0.6830 0.093 Uiso calc 1 . .
C C7 0.9016(3) 0.4498(5) 0.7256(4) 0.0568(15) Uani d 1 . .
H H7A 0.8757 0.5071 0.7213 0.085 Uiso calc 1 . .
H H7B 0.9129 0.4440 0.6784 0.085 Uiso calc 1 . .
H H7C 0.9377 0.4577 0.7707 0.085 Uiso calc 1 . .
C C8 0.8561(3) 0.3630(6) 0.8130(3) 0.0650(18) Uani d 1 . .
H H8A 0.8354 0.4247 0.8152 0.098 Uiso calc 1 . .
H H8B 0.8942 0.3613 0.8555 0.098 Uiso calc 1 . .
H H8C 0.8313 0.3076 0.8181 0.098 Uiso calc 1 . .
C C9 0.63073(18) 0.4559(3) 0.6102(2) 0.0273(9) Uani d 1 . .
C C10 0.6175(2) 0.4284(5) 0.6759(3) 0.0496(14) Uani d 1 . .
H H10 0.6406 0.3793 0.7095 0.060 Uiso calc 1 . .
C C11 0.5699(3) 0.4733(6) 0.6925(4) 0.0682(19) Uani d 1 . .
H H11 0.5607 0.4554 0.7379 0.082 Uiso calc 1 . .
C C12 0.5360(2) 0.5440(4) 0.6428(4) 0.0560(16) Uani d 1 . .
H H12 0.5036 0.5745 0.6542 0.067 Uiso calc 1 . .
C C13 0.5489(2) 0.5695(4) 0.5781(4) 0.0557(16) Uani d 1 . .
H H13 0.5254 0.6176 0.5440 0.067 Uiso calc 1 . .
C C14 0.5961(2) 0.5261(4) 0.5616(3) 0.0458(13) Uani d 1 . .
H H14 0.6049 0.5447 0.5160 0.055 Uiso calc 1 . .
C C15 0.70589(17) 0.4604(3) 0.5093(2) 0.0240(8) Uani d 1 . .
C C16 0.69455(19) 0.4162(3) 0.4366(2) 0.0291(9) Uani d 1 . .
H H16 0.6794 0.3512 0.4281 0.035 Uiso calc 1 . .
C C17 0.7055(2) 0.4676(4) 0.3773(3) 0.0365(11) Uani d 1 . .
H H17 0.6985 0.4374 0.3281 0.044 Uiso calc 1 . .
C C18 0.7268(2) 0.5631(4) 0.3890(3) 0.0402(11) Uani d 1 . .
H H18 0.7330 0.5989 0.3474 0.048 Uiso calc 1 . .
C C19 0.7389(2) 0.6061(4) 0.4609(3) 0.0411(12) Uani d 1 . .
H H19 0.7543 0.6710 0.4689 0.049 Uiso calc 1 . .
C C20 0.7288(2) 0.5556(3) 0.5220(3) 0.0353(10) Uani d 1 . .
H H20 0.7374 0.5854 0.5716 0.042 Uiso calc 1 . .
C C21 0.58202(18) 0.1535(3) 0.5240(3) 0.0285(9) Uani d 1 . .
C C22 0.6255(2) 0.0693(4) 0.5296(3) 0.0435(12) Uani d 1 . .
H H22A 0.6409 0.0723 0.4856 0.065 Uiso calc 1 . .
H H22B 0.6049 0.0067 0.5285 0.065 Uiso calc 1 . .
H H22C 0.6588 0.0747 0.5783 0.065 Uiso calc 1 . .
C C23 0.5652(2) 0.1610(4) 0.5987(3) 0.0456(12) Uani d 1 . .
H H23A 0.6016 0.1661 0.6435 0.068 Uiso calc 1 . .
H H23B 0.5428 0.1024 0.6040 0.068 Uiso calc 1 . .
H H23C 0.5404 0.2194 0.5962 0.068 Uiso calc 1 . .
C C24 0.5254(2) 0.1393(4) 0.4537(3) 0.0427(12) Uani d 1 . .
H H24A 0.4981 0.1943 0.4506 0.064 Uiso calc 1 . .
H H24B 0.5058 0.0778 0.4596 0.064 Uiso calc 1 . .
H H24C 0.5364 0.1367 0.4061 0.064 Uiso calc 1 . .
Cl Cl1A 0.61055(18) 0.1585(4) 0.9366(2) 0.1062(18) Uani d 0.5 A 1
Cl Cl2A 0.53420(17) 0.1851(3) 0.77966(18) 0.0794(11) Uani d 0.5 A 1
Cl Cl3A 0.5717(5) 0.3487(3) 0.8797(5) 0.094(3) Uani d 0.5 A 1
C C1A 0.5960(3) 0.2348(4) 0.8538(3) 0.061(3) Uani d 0.5 A 1
H H1A 0.6319 0.2423 0.8365 0.074 Uiso calc 0.5 A 1
Cl Cl1B 0.5809(3) 0.1342(3) 0.8669(5) 0.0963(18) Uani d 0.35 B 2
Cl Cl2B 0.6295(4) 0.2351(6) 1.0065(4) 0.061(2) Uani d 0.35 B 2
Cl Cl3B 0.5721(5) 0.3442(4) 0.8666(6) 0.096(5) Uani d 0.35 B 2
C C1B 0.6172(5) 0.2428(4) 0.9116(10) 0.078(4) Uani d 0.35 B 2
H H1B 0.6565 0.2479 0.9022 0.093 Uiso calc 0.35 B 2
Cl Cl1C 0.6129(8) 0.2150(13) 0.9961(6) 0.060(5) Uani d 0.15 C 3
Cl Cl2C 0.5472(5) 0.3486(8) 0.8770(10) 0.045(3) Uani d 0.15 C 3
Cl Cl3C 0.6339(3) 0.2186(5) 0.8493(5) 0.0368(17) Uani d 0.15 C 3
C C1C 0.5777(5) 0.2284(8) 0.8944(7) 0.051(5) Uani d 0.15 C 3
H H1C 0.5460 0.1775 0.8740 0.061 Uiso calc 0.15 C 3
Br Br1B 0.7228(3) 0.1780(6) 0.7727(5) 0.0420(5) Uani d 0.35 D 2
Br Br1C 0.7376(2) 0.1642(3) 0.7613(3) 0.0420(5) Uani d 0.15 E 3
Br Br1A 0.7134(2) 0.1856(4) 0.7786(3) 0.0420(5) Uani d 0.5 F 1

loop_
_atom_site_aniso_label
_atom_site_aniso_U_11
_atom_site_aniso_U_22
_atom_site_aniso_U_33
_atom_site_aniso_U_12
_atom_site_aniso_U_13
_atom_site_aniso_U_23
P1 0.0198(5) 0.0230(5) 0.0183(5) 0.0017(4) 0.0015(4) -0.0006(4)
O1 0.0306(16) 0.0357(17) 0.0222(16) 0.0038(13) 0.0026(12) -0.0079(13)
O2 0.0246(15) 0.0291(16) 0.0307(17) 0.0039(12) -0.0011(13) 0.0053(13)
C1 0.023(2) 0.023(2) 0.024(2) 0.0004(16) 0.0030(16) 0.0006(17)
C2 0.0222(19) 0.030(2) 0.0189(19) -0.0005(16) 0.0000(15) -0.0048(16)
C3 0.0196(19) 0.0214(19) 0.024(2) -0.0006(15) 0.0004(16) -0.0012(16)
C4 0.0218(19) 0.026(2) 0.022(2) 0.0043(16) 0.0049(16) -0.0032(17)
C5 0.026(2) 0.039(2) 0.021(2) 0.0037(18) -0.0012(17) -0.0057(18)
C6 0.042(3) 0.072(4) 0.054(4) 0.024(3) -0.009(3) -0.006(3)
C7 0.042(3) 0.064(4) 0.057(4) -0.012(3) 0.006(3) -0.011(3)
C8 0.036(3) 0.120(6) 0.029(3) 0.009(3) -0.004(2) -0.007(3)
C9 0.024(2) 0.025(2) 0.029(2) -0.0022(16) 0.0042(17) -0.0087(17)
C10 0.037(3) 0.078(4) 0.034(3) 0.015(3) 0.013(2) 0.008(3)
C11 0.049(3) 0.122(6) 0.042(3) 0.011(4) 0.025(3) -0.014(4)
C12 0.033(3) 0.059(4) 0.078(4) 0.004(3) 0.021(3) -0.032(3)
C13 0.038(3) 0.039(3) 0.092(5) 0.016(2) 0.025(3) 0.002(3)
C14 0.043(3) 0.042(3) 0.059(3) 0.014(2) 0.025(3) 0.011(2)
C15 0.0220(19) 0.027(2) 0.021(2) 0.0041(16) 0.0036(16) 0.0037(16)
C16 0.030(2) 0.029(2) 0.027(2) 0.0009(17) 0.0077(18) -0.0013(18)
C17 0.040(3) 0.048(3) 0.022(2) 0.006(2) 0.0098(19) 0.004(2)
C18 0.037(3) 0.045(3) 0.043(3) 0.005(2) 0.017(2) 0.016(2)
C19 0.041(3) 0.030(2) 0.055(3) -0.005(2) 0.018(2) 0.005(2)
C20 0.037(2) 0.033(2) 0.035(3) -0.0035(19) 0.010(2) -0.006(2)
C21 0.023(2) 0.029(2) 0.029(2) -0.0031(17) 0.0013(17) 0.0030(18)
C22 0.040(3) 0.030(2) 0.055(3) 0.000(2) 0.008(2) 0.004(2)
C23 0.041(3) 0.058(3) 0.039(3) -0.010(2) 0.014(2) 0.003(2)
C24 0.034(3) 0.040(3) 0.043(3) -0.012(2) -0.004(2) 0.002(2)
Cl1A 0.066(2) 0.165(5) 0.081(3) 0.035(3) 0.014(2) 0.074(3)
Cl2A 0.096(3) 0.090(3) 0.0519(19) 0.032(2) 0.0233(18) -0.0061(17)
Cl3A 0.105(8) 0.092(6) 0.077(4) 0.007(5) 0.017(5) -0.015(4)
C1A 0.057(8) 0.071(9) 0.061(8) 0.013(7) 0.026(7) 0.022(7)
Cl1B 0.082(4) 0.084(4) 0.119(5) -0.001(3) 0.028(4) -0.001(4)
Cl2B 0.062(4) 0.056(5) 0.069(3) 0.008(3) 0.029(3) 0.020(3)
Cl3B 0.078(8) 0.092(7) 0.094(7) -0.011(6) -0.005(5) 0.041(5)
C1B 0.076(9) 0.075(8) 0.082(7) -0.009(7) 0.025(8) 0.020(8)
Cl1C 0.063(10) 0.029(6) 0.099(10) 0.001(7) 0.039(7) 0.023(6)
Cl2C 0.052(7) 0.028(4) 0.047(6) 0.008(4) 0.006(6) 0.004(4)
Cl3C 0.033(4) 0.034(4) 0.049(4) -0.002(3) 0.022(3) -0.017(3)
C1C 0.048(10) 0.031(9) 0.081(10) 0.004(9) 0.033(8) -0.001(10)
Br1B 0.0474(16) 0.0398(10) 0.0380(10) 0.0058(9) 0.0124(8) 0.0082(7)
Br1C 0.0474(16) 0.0398(10) 0.0380(10) 0.0058(9) 0.0124(8) 0.0082(7)
Br1A 0.0474(16) 0.0398(10) 0.0380(10) 0.0058(9) 0.0124(8) 0.0082(7)

loop_
_atom_type_symbol
_atom_type_description
_atom_type_scat_dispersion_real
_atom_type_scat_dispersion_imag
_atom_type_scat_source
C C 0.0033 0.0016 'International Tables Vol C Tables 4.2.6.8 and 6.1.1.4'
H H 0.0000 0.0000 'International Tables Vol C Tables 4.2.6.8 and 6.1.1.4'
Br Br -0.2901 2.4595 'International Tables Vol C Tables 4.2.6.8 and 6.1.1.4'
Cl Cl 0.1484 0.1585 'International Tables Vol C Tables 4.2.6.8 and 6.1.1.4'
O O 0.0106 0.0060 'International Tables Vol C Tables 4.2.6.8 and 6.1.1.4'
P P 0.1023 0.0942 'International Tables Vol C Tables 4.2.6.8 and 6.1.1.4'

loop_
_geom_angle_atom_site_label_1
_geom_angle_atom_site_label_2
_geom_angle_atom_site_label_3
_geom_angle_site_symmetry_1
_geom_angle
C2 P1 C3 . 107.24(19)
C9 P1 C2 . 106.40(19)
C9 P1 C3 . 109.30(19)
C15 P1 C2 . 110.60(19)
C15 P1 C3 . 113.08(19)
C15 P1 C9 . 110.0(2)
O1 C1 C2 . 120.0(4)
O1 C1 C5 . 121.8(4)
C2 C1 C5 . 118.2(3)
P1 C2 H2A . 109.0
P1 C2 H2B . 109.0
C1 C2 P1 . 113.1(3)
C1 C2 H2A . 109.0
C1 C2 H2B . 109.0
H2A C2 H2B . 107.8
P1 C3 H3A . 108.9
P1 C3 H3B . 108.9
H3A C3 H3B . 107.8
C4 C3 P1 . 113.1(3)
C4 C3 H3A . 108.9
C4 C3 H3B . 108.9
O2 C4 C3 . 119.9(4)
O2 C4 C21 . 123.1(4)
C21 C4 C3 . 117.0(3)
C1 C5 C7 . 104.9(4)
C6 C5 C1 . 109.2(4)
C6 C5 C7 . 109.2(5)
C8 C5 C1 . 113.1(4)
C8 C5 C6 . 112.0(5)
C8 C5 C7 . 108.3(5)
C5 C6 H6A . 109.5
C5 C6 H6B . 109.5
C5 C6 H6C . 109.5
H6A C6 H6B . 109.5
H6A C6 H6C . 109.5
H6B C6 H6C . 109.5
C5 C7 H7A . 109.5
C5 C7 H7B . 109.5
C5 C7 H7C . 109.5
H7A C7 H7B . 109.5
H7A C7 H7C . 109.5
H7B C7 H7C . 109.5
C5 C8 H8A . 109.5
C5 C8 H8B . 109.5
C5 C8 H8C . 109.5
H8A C8 H8B . 109.5
H8A C8 H8C . 109.5
H8B C8 H8C . 109.5
C10 C9 P1 . 119.7(4)
C10 C9 C14 . 119.4(4)
C14 C9 P1 . 120.8(4)
C9 C10 H10 . 120.4
C9 C10 C11 . 119.3(5)
C11 C10 H10 . 120.4
C10 C11 H11 . 120.0
C12 C11 C10 . 120.1(6)
C12 C11 H11 . 120.0
C11 C12 H12 . 120.0
C13 C12 C11 . 120.1(5)
C13 C12 H12 . 120.0
C12 C13 H13 . 119.9
C12 C13 C14 . 120.3(5)
C14 C13 H13 . 119.9
C9 C14 H14 . 119.6
C13 C14 C9 . 120.9(5)
C13 C14 H14 . 119.6
C16 C15 P1 . 121.4(3)
C20 C15 P1 . 118.4(3)
C20 C15 C16 . 120.2(4)
C15 C16 H16 . 120.2
C17 C16 C15 . 119.6(4)
C17 C16 H16 . 120.2
C16 C17 H17 . 119.8
C16 C17 C18 . 120.4(4)
C18 C17 H17 . 119.8
C17 C18 H18 . 120.0
C19 C18 C17 . 120.0(4)
C19 C18 H18 . 120.0
C18 C19 H19 . 119.6
C18 C19 C20 . 120.8(4)
C20 C19 H19 . 119.6
C15 C20 H20 . 120.5
C19 C20 C15 . 118.9(4)
C19 C20 H20 . 120.5
C4 C21 C23 . 106.6(4)
C4 C21 C24 . 108.5(4)
C22 C21 C4 . 110.6(3)
C22 C21 C23 . 110.6(4)
C22 C21 C24 . 110.5(4)
C23 C21 C24 . 109.9(4)
C21 C22 H22A . 109.5
C21 C22 H22B . 109.5
C21 C22 H22C . 109.5
H22A C22 H22B . 109.5
H22A C22 H22C . 109.5
H22B C22 H22C . 109.5
C21 C23 H23A . 109.5
C21 C23 H23B . 109.5
C21 C23 H23C . 109.5
H23A C23 H23B . 109.5
H23A C23 H23C . 109.5
H23B C23 H23C . 109.5
C21 C24 H24A . 109.5
C21 C24 H24B . 109.5
C21 C24 H24C . 109.5
H24A C24 H24B . 109.5
H24A C24 H24C . 109.5
H24B C24 H24C . 109.5
Cl2A Cl2A C1A 2_656 154.5(3)
Cl1A C1A Cl2A . 108.1(4)
Cl1A C1A Cl3A . 106.2(4)
Cl1A C1A H1A . 112.0
Cl2A C1A H1A . 112.0
Cl3A C1A Cl2A . 106.2(4)
Cl3A C1A H1A . 112.0
Cl1B C1B Cl3B . 107.9(4)
Cl1B C1B H1B . 108.7
Cl2B C1B Cl1B . 108.7(10)
Cl2B C1B Cl3B . 114.0(10)
Cl2B C1B H1B . 108.7
Cl3B C1B H1B . 108.7
Cl1C C1C H1C . 111.1
Cl2C C1C Cl1C . 107.9(4)
Cl2C C1C H1C . 111.1
Cl3C C1C Cl1C . 107.6(4)
Cl3C C1C Cl2C . 107.9(4)
Cl3C C1C H1C . 111.1

loop_
_geom_bond_atom_site_label_1
_geom_bond_atom_site_label_2
_geom_bond_site_symmetry_2
_geom_bond_distance
P1 C2 . 1.805(4)
P1 C3 . 1.809(4)
P1 C9 . 1.798(4)
P1 C15 . 1.786(4)
O1 C1 . 1.214(5)
O2 C4 . 1.208(5)
C1 C2 . 1.517(6)
C1 C5 . 1.534(6)
C2 H2A . 0.9900
C2 H2B . 0.9900
C3 H3A . 0.9900
C3 H3B . 0.9900
C3 C4 . 1.526(5)
C4 C21 . 1.523(6)
C5 C6 . 1.526(7)
C5 C7 . 1.549(8)
C5 C8 . 1.517(7)
C6 H6A . 0.9800
C6 H6B . 0.9800
C6 H6C . 0.9800
C7 H7A . 0.9800
C7 H7B . 0.9800
C7 H7C . 0.9800
C8 H8A . 0.9800
C8 H8B . 0.9800
C8 H8C . 0.9800
C9 C10 . 1.379(7)
C9 C14 . 1.380(7)
C10 H10 . 0.9500
C10 C11 . 1.397(8)
C11 H11 . 0.9500
C11 C12 . 1.386(10)
C12 H12 . 0.9500
C12 C13 . 1.351(9)
C13 H13 . 0.9500
C13 C14 . 1.378(7)
C14 H14 . 0.9500
C15 C16 . 1.398(6)
C15 C20 . 1.397(6)
C16 H16 . 0.9500
C16 C17 . 1.379(6)
C17 H17 . 0.9500
C17 C18 . 1.387(7)
C18 H18 . 0.9500
C18 C19 . 1.376(7)
C19 H19 . 0.9500
C19 C20 . 1.391(7)
C20 H20 . 0.9500
C21 C22 . 1.522(6)
C21 C23 . 1.536(7)
C21 C24 . 1.537(6)
C22 H22A . 0.9800
C22 H22B . 0.9800
C22 H22C . 0.9800
C23 H23A . 0.9800
C23 H23B . 0.9800
C23 H23C . 0.9800
C24 H24A . 0.9800
C24 H24B . 0.9800
C24 H24C . 0.9800
Cl1A C1A . 1.770(5)
Cl2A Cl2A 2_656 1.631(7)
Cl2A C1A . 1.774(5)
Cl3A C1A . 1.772(5)
C1A H1A . 1.0000
Cl1B C1B . 1.772(5)
Cl2B C1B . 1.66(2)
Cl3B C1B . 1.776(5)
C1B H1B . 1.0000
Cl1C C1C . 1.778(5)
Cl2C C1C . 1.777(5)
Cl3C C1C . 1.776(5)
C1C H1C . 1.0000

loop_
_geom_hbond_atom_site_label_D
_geom_hbond_atom_site_label_H
_geom_hbond_atom_site_label_A
_geom_hbond_site_symmetry_A
_geom_hbond_distance_DH
_geom_hbond_distance_HA
_geom_hbond_distance_DA
_geom_hbond_angle_DHA
C2 H2A Br1B 4_656 0.99 2.85 3.840(9) 173.7
C2 H2A Br1C 4_656 0.99 2.75 3.712(6) 164.3
C2 H2A Br1A 4_656 0.99 2.95 3.941(7) 176.9
C2 H2B Br1B . 0.99 2.95 3.767(9) 140.9
C2 H2B Br1C . 0.99 2.97 3.717(6) 132.6
C2 H2B Br1A . 0.99 2.97 3.831(7) 145.3
C3 H3B Br1B . 0.99 2.78 3.740(9) 163.4
C3 H3B Br1C . 0.99 2.70 3.644(6) 159.1
C3 H3B Br1A . 0.99 2.86 3.816(7) 163.7
C16 H16 O1 7_656 0.95 2.43 3.287(5) 149.5
C1A H1A Br1A . 1.00 2.59 3.527(9) 156.0

loop_
_geom_torsion_atom_site_label_1
_geom_torsion_atom_site_label_2
_geom_torsion_atom_site_label_3
_geom_torsion_atom_site_label_4
_geom_torsion_site_symmetry_1
_geom_torsion
P1 C3 C4 O2 . 26.8(5)
P1 C3 C4 C21 . -152.1(3)
P1 C9 C10 C11 . -179.3(5)
P1 C9 C14 C13 . 178.9(4)
P1 C15 C16 C17 . 179.1(3)
P1 C15 C20 C19 . -178.4(3)
O1 C1 C2 P1 . 1.7(5)
O1 C1 C5 C6 . -29.7(6)
O1 C1 C5 C7 . 87.1(5)
O1 C1 C5 C8 . -155.1(5)
O2 C4 C21 C22 . 136.3(4)
O2 C4 C21 C23 . -103.4(5)
O2 C4 C21 C24 . 14.9(6)
C2 P1 C3 C4 . 159.8(3)
C2 P1 C9 C10 . -51.0(4)
C2 P1 C9 C14 . 130.8(4)
C2 P1 C15 C16 . 130.6(3)
C2 P1 C15 C20 . -49.7(4)
C2 C1 C5 C6 . 151.7(4)
C2 C1 C5 C7 . -91.5(5)
C2 C1 C5 C8 . 26.3(6)
C3 P1 C2 C1 . 61.5(3)
C3 P1 C9 C10 . 64.5(4)
C3 P1 C9 C14 . -113.7(4)
C3 P1 C15 C16 . 10.3(4)
C3 P1 C15 C20 . -169.9(3)
C3 C4 C21 C22 . -44.8(5)
C3 C4 C21 C23 . 75.5(4)
C3 C4 C21 C24 . -166.2(4)
C5 C1 C2 P1 . -179.7(3)
C9 P1 C2 C1 . 178.4(3)
C9 P1 C3 C4 . 44.9(3)
C9 P1 C15 C16 . -112.2(3)
C9 P1 C15 C20 . 67.6(4)
C9 C10 C11 C12 . 0.7(10)
C10 C9 C14 C13 . 0.6(8)
C10 C11 C12 C13 . 0.0(10)
C11 C12 C13 C14 . -0.5(9)
C12 C13 C14 C9 . 0.2(9)
C14 C9 C10 C11 . -1.1(8)
C15 P1 C2 C1 . -62.2(3)
C15 P1 C3 C4 . -78.0(3)
C15 P1 C9 C10 . -170.8(4)
C15 P1 C9 C14 . 11.0(4)
C15 C16 C17 C18 . -1.1(7)
C16 C15 C20 C19 . 1.3(7)
C16 C17 C18 C19 . 2.1(7)
C17 C18 C19 C20 . -1.4(7)
C18 C19 C20 C15 . -0.3(7)
C20 C15 C16 C17 . -0.7(6)
Cl2A Cl2A C1A Cl1A 2_656 113.6(8)
Cl2A Cl2A C1A Cl3A 2_656 0.0(11)

_cod_database_fobs_code 2240637
